data_2018014
loop_
_publ_author_name
'Bulanov, Antony'
'Shcherbakov, Igor N.'
'Popov, Leonid D.'
'Shasheva, E. Y.'
'Belikov, P. A.'
'Starikova, Zoya A.'

_publ_section_title
;
 Novel hydrazone derivatives of
 7-hydroxy-3',3'-dimethyl-3'<i>H</i>-spiro[chromene-2,1'-isobenzofuran]-8-carbaldehyde
;
_journal_coeditor_code LG3049
_journal_issue 3
_journal_name_full 'Acta Crystallographica Section C'
_journal_page_first o85
_journal_page_last o88
_journal_paper_doi 10.1107/S0108270111002836
_journal_volume 67
_journal_year 2011
_chemical_formula_iupac 'C27 H25 N3 O3 S'
_chemical_formula_moiety 'C27 H25 N3 O3 S'
_chemical_formula_sum 'C27 H25 N3 O3 S'
_chemical_formula_weight 471.56
_chemical_melting_point 463
_chemical_name_common
;
<i>N</i>-benzyl-2-[(7-hydroxy-3',3'-dimethyl-3'<i>H</i>-spiro[chromene-2,1'-
isobenzofuran]-8-yl)methylidene]hydrazinecarbothioamide
;
_chemical_name_systematic
;
1-benzyl-3-({7'-hydroxy-3,3-dimethylspiro[2-benzofuran-1,2'-chromene]-8'-
ylmethylidene}amino)thiourea
;
_space_group_IT_number 2
_symmetry_cell_setting triclinic
_symmetry_space_group_name_Hall '-P 1'
_symmetry_space_group_name_H-M 'P -1'
_atom_sites_solution_primary direct
_atom_sites_solution_secondary difmap
_audit_creation_method SHELXL-97
_cell_angle_alpha 87.020(4)
_cell_angle_beta 83.192(4)
_cell_angle_gamma 77.714(4)
_cell_formula_units_Z 2
_cell_length_a 8.4023(14)
_cell_length_b 9.4893(15)
_cell_length_c 15.210(3)
_cell_measurement_reflns_used 209
_cell_measurement_temperature 120(2)
_cell_measurement_theta_max 26
_cell_measurement_theta_min 3
_cell_volume 1176.1(4)
_computing_cell_refinement 'SAINT-Plus (Bruker, 1998)'
_computing_data_collection 'SMART (Bruker, 1998)'
_computing_data_reduction 'SAINT-Plus (Bruker, 1998)'
_computing_molecular_graphics 'Mercury (Macrae <i>et al.</i>, 2006)'
_computing_publication_material 'SHELXTL (Sheldrick, 2008) and PLATON (Spek, 2009)'
_computing_structure_refinement 'SHELXTL (Sheldrick, 2008)'
_computing_structure_solution 'SHELXTL (Sheldrick, 2008)'
_diffrn_ambient_temperature 120(2)
_diffrn_measured_fraction_theta_full 1.000
_diffrn_measured_fraction_theta_max 1.000
_diffrn_measurement_device_type 'Bruker SMART 1000 CCD area-detector'
_diffrn_measurement_method '\w scans at different fixed \f positions'
_diffrn_radiation_monochromator graphite
_diffrn_radiation_source 'fine-focus sealed tube'
_diffrn_radiation_type MoK\a
_diffrn_radiation_wavelength 0.71073
_diffrn_reflns_av_R_equivalents 0.0746
_diffrn_reflns_av_sigmaI/netI 0.1085
_diffrn_reflns_limit_h_max 9
_diffrn_reflns_limit_h_min -9
_diffrn_reflns_limit_k_max 11
_diffrn_reflns_limit_k_min -11
_diffrn_reflns_limit_l_max 18
_diffrn_reflns_limit_l_min -18
_diffrn_reflns_number 9676
_diffrn_reflns_theta_full 25.00
_diffrn_reflns_theta_max 25.00
_diffrn_reflns_theta_min 2.20
_exptl_absorpt_coefficient_mu 0.172
_exptl_absorpt_correction_T_max 0.958
_exptl_absorpt_correction_T_min 0.941
_exptl_absorpt_correction_type multi-scan
_exptl_absorpt_process_details '(SADABS; Bruker, 2005)'
_exptl_crystal_colour colourless
_exptl_crystal_density_diffrn 1.332
_exptl_crystal_density_method 'not measured'
_exptl_crystal_description plate
_exptl_crystal_F_000 496
_exptl_crystal_size_max 0.45
_exptl_crystal_size_mid 0.30
_exptl_crystal_size_min 0.25
_refine_diff_density_max 0.505
_refine_diff_density_min -0.353
_refine_ls_extinction_method none
_refine_ls_goodness_of_fit_ref 1.154
_refine_ls_hydrogen_treatment constr
_refine_ls_matrix_type full
_refine_ls_number_parameters 307
_refine_ls_number_reflns 4139
_refine_ls_number_restraints 0
_refine_ls_restrained_S_all 1.154
_refine_ls_R_factor_all 0.1334
_refine_ls_R_factor_gt 0.0592
_refine_ls_shift/su_max 0.001
_refine_ls_shift/su_mean 0.000
_refine_ls_structure_factor_coef Fsqd
_refine_ls_weighting_details 'calc w=1/[\s^2^(Fo^2^)+(0.0261P)^2^+0.5000P] where P=(Fo^2^+2Fc^2^)/3'
_refine_ls_weighting_scheme calc
_refine_ls_wR_factor_gt 0.1202
_refine_ls_wR_factor_ref 0.1391
_reflns_number_gt 2089
_reflns_number_total 4139
_reflns_threshold_expression I>2\s(I)
_cod_data_source_file lg3049.cif
_cod_data_source_block I
_cod_original_cell_volume 1176.1(3)
_cod_database_code 2018014
_cod_database_fobs_code 2018014

loop_
_symmetry_equiv_pos_as_xyz
'x, y, z'
'-x, -y, -z'

loop_
_atom_site_type_symbol
_atom_site_label
_atom_site_fract_x
_atom_site_fract_y
_atom_site_fract_z
_atom_site_U_iso_or_equiv
_atom_site_adp_type
_atom_site_calc_flag
_atom_site_refinement_flags
_atom_site_occupancy
_atom_site_disorder_assembly
_atom_site_disorder_group
S S1 0.31128(15) 0.99624(12) 0.11254(8) 0.0411(3) Uani d . 1 . .
O O1 0.9734(3) 0.5947(3) -0.17649(17) 0.0287(7) Uani d . 1 . .
O O2 0.7080(3) 0.3682(3) 0.06789(18) 0.0359(7) Uani d . 1 . .
O O2' 0.9499(3) 0.5664(3) -0.32594(18) 0.0318(7) Uani d . 1 . .
C C1' 0.8703(5) 0.7070(4) -0.3621(3) 0.0320(11) Uani d . 1 . .
C C2 1.0612(5) 0.5831(4) -0.2652(3) 0.0291(10) Uani d . 1 . .
C C3 1.1998(5) 0.4556(4) -0.2711(3) 0.0327(11) Uani d . 1 . .
C C3A 1.0943(5) 0.7301(4) -0.2885(3) 0.0292(10) Uani d . 1 . .
C C4 1.2000(5) 0.3419(4) -0.2161(3) 0.0328(11) Uani d . 1 . .
C C4' 1.2103(5) 0.7961(4) -0.2588(3) 0.0327(11) Uani d . 1 . .
C C4A 1.0728(5) 0.3437(4) -0.1437(3) 0.0285(10) Uani d . 1 . .
C C5 1.0578(5) 0.2238(4) -0.0867(3) 0.0350(11) Uani d . 1 . .
C C5' 1.2124(5) 0.9362(5) -0.2867(3) 0.0371(11) Uani d . 1 . .
C C6 0.9364(5) 0.2336(4) -0.0166(3) 0.0322(11) Uani d . 1 . .
C C6' 1.0995(5) 1.0108(5) -0.3413(3) 0.0370(11) Uani d . 1 . .
C C7 0.8266(5) 0.3632(4) -0.0009(3) 0.0277(10) Uani d . 1 . .
C C7' 0.9841(5) 0.9445(4) -0.3708(3) 0.0348(11) Uani d . 1 . .
C C7A 0.9841(5) 0.8030(4) -0.3424(3) 0.0287(10) Uani d . 1 . .
C C8 0.8364(5) 0.4862(4) -0.0559(3) 0.0252(9) Uani d . 1 . .
C C8' 0.8627(5) 0.6929(4) -0.4599(3) 0.0372(11) Uani d . 1 . .
C C8A 0.9612(5) 0.4711(4) -0.1269(3) 0.0257(10) Uani d . 1 . .
C C9' 0.6991(5) 0.7499(4) -0.3121(3) 0.0363(11) Uani d . 1 . .
C C9 0.7292(5) 0.6255(4) -0.0392(3) 0.0286(10) Uani d . 1 . .
C C21 0.4120(5) 0.8246(4) 0.1042(3) 0.0265(10) Uani d . 1 . .
C C22 0.2594(5) 0.7355(4) 0.2381(3) 0.0316(10) Uani d . 1 . .
C C23 0.3249(5) 0.7451(4) 0.3249(3) 0.0259(10) Uani d . 1 . .
C C24 0.2780(5) 0.6644(4) 0.3977(3) 0.0348(11) Uani d . 1 . .
C C25 0.3288(5) 0.6775(5) 0.4794(3) 0.0423(12) Uani d . 1 . .
C C26 0.4291(5) 0.7729(5) 0.4891(3) 0.0395(12) Uani d . 1 . .
C C27 0.4767(5) 0.8532(4) 0.4171(3) 0.0334(11) Uani d . 1 . .
C C28 0.4250(5) 0.8405(4) 0.3356(3) 0.0302(10) Uani d . 1 . .
N N1 0.6157(4) 0.6456(3) 0.0265(2) 0.0278(8) Uani d . 1 . .
N N2 0.5294(4) 0.7864(3) 0.0366(2) 0.0312(9) Uani d . 1 . .
N N3 0.3853(4) 0.7181(3) 0.1623(2) 0.0283(8) Uani d . 1 . .
H H2 0.6431 0.4498 0.0750 0.043 Uiso d R 1 . .
H H2N 0.5524 0.8544 -0.0035 0.037 Uiso d R 1 . .
H H3 1.2901 0.4555 -0.3151 0.039 Uiso calc R 1 . .
H H3N 0.4491 0.6298 0.1537 0.034 Uiso d R 1 . .
H H4 1.2852 0.2586 -0.2247 0.039 Uiso calc R 1 . .
H H4' 1.2859 0.7459 -0.2203 0.039 Uiso calc R 1 . .
H H5 1.1330 0.1345 -0.0969 0.042 Uiso calc R 1 . .
H H5' 1.2922 0.9825 -0.2684 0.044 Uiso calc R 1 . .
H H6 0.9281 0.1516 0.0208 0.039 Uiso calc R 1 . .
H H6' 1.1013 1.1081 -0.3588 0.044 Uiso calc R 1 . .
H H7' 0.9077 0.9942 -0.4090 0.042 Uiso calc R 1 . .
H H8A 0.9741 0.6651 -0.4900 0.056 Uiso calc R 1 . .
H H8B 0.8081 0.7855 -0.4848 0.056 Uiso calc R 1 . .
H H8C 0.8009 0.6189 -0.4685 0.056 Uiso calc R 1 . .
H H9 0.7431 0.7048 -0.0779 0.034 Uiso calc R 1 . .
H H9A 0.7083 0.7578 -0.2490 0.055 Uiso calc R 1 . .
H H9B 0.6361 0.6764 -0.3196 0.055 Uiso calc R 1 . .
H H22A 0.2041 0.6528 0.2416 0.038 Uiso calc R 1 . .
H H22B 0.1761 0.8242 0.2284 0.038 Uiso calc R 1 . .
H H24 0.2095 0.5986 0.3915 0.042 Uiso calc R 1 . .
H H25 0.2952 0.6212 0.5288 0.051 Uiso calc R 1 . .
H H26 0.4645 0.7826 0.5451 0.047 Uiso calc R 1 . .
H H27 0.5460 0.9184 0.4234 0.040 Uiso calc R 1 . .
H H28 0.4583 0.8975 0.2864 0.036 Uiso calc R 1 . .
H H9C 0.6430 0.8431 -0.3355 0.055 Uiso calc R 1 . .

loop_
_atom_site_aniso_label
_atom_site_aniso_U_11
_atom_site_aniso_U_22
_atom_site_aniso_U_33
_atom_site_aniso_U_12
_atom_site_aniso_U_13
_atom_site_aniso_U_23
S1 0.0518(8) 0.0281(6) 0.0389(8) -0.0061(5) 0.0067(6) 0.0045(5)
O1 0.0323(17) 0.0222(16) 0.0313(18) -0.0053(12) -0.0039(13) 0.0017(13)
O2' 0.0353(17) 0.0281(17) 0.0326(18) -0.0060(13) -0.0086(14) 0.0032(13)
O2 0.0355(18) 0.0287(17) 0.042(2) -0.0045(13) -0.0055(15) 0.0097(14)
C1' 0.036(3) 0.026(2) 0.032(3) -0.001(2) -0.008(2) 0.0031(19)
C2 0.032(3) 0.032(3) 0.022(3) -0.007(2) -0.001(2) 0.0005(19)
C21 0.032(2) 0.029(2) 0.022(2) -0.0107(19) -0.009(2) 0.0039(19)
C22 0.033(3) 0.038(3) 0.027(3) -0.015(2) -0.004(2) 0.003(2)
C23 0.028(2) 0.025(2) 0.026(2) -0.0078(19) -0.0060(19) 0.0021(18)
C24 0.035(3) 0.037(3) 0.036(3) -0.017(2) -0.005(2) 0.010(2)
C25 0.047(3) 0.055(3) 0.028(3) -0.019(2) -0.005(2) 0.010(2)
C26 0.039(3) 0.055(3) 0.028(3) -0.016(2) -0.009(2) -0.002(2)
C27 0.027(2) 0.038(3) 0.038(3) -0.012(2) -0.007(2) -0.007(2)
C28 0.030(2) 0.027(2) 0.033(3) -0.0061(19) -0.001(2) 0.0045(19)
C3 0.031(3) 0.033(3) 0.033(3) -0.003(2) -0.007(2) -0.003(2)
C3A 0.032(3) 0.030(2) 0.024(3) -0.007(2) 0.004(2) 0.0020(19)
C4' 0.035(3) 0.034(3) 0.029(3) -0.007(2) -0.004(2) 0.003(2)
C4 0.036(3) 0.030(3) 0.033(3) -0.002(2) -0.010(2) 0.001(2)
C4A 0.029(2) 0.029(2) 0.030(3) -0.0051(19) -0.014(2) -0.003(2)
C5 0.040(3) 0.025(2) 0.044(3) -0.007(2) -0.018(2) 0.002(2)
C5' 0.044(3) 0.040(3) 0.031(3) -0.021(2) -0.002(2) -0.001(2)
C6 0.034(3) 0.028(3) 0.036(3) -0.009(2) -0.011(2) 0.011(2)
C6' 0.043(3) 0.030(3) 0.035(3) -0.006(2) 0.005(2) 0.006(2)
C7 0.028(2) 0.032(3) 0.025(3) -0.008(2) -0.008(2) 0.0003(19)
C7' 0.032(3) 0.035(3) 0.035(3) -0.005(2) 0.000(2) 0.007(2)
C7A 0.025(2) 0.031(3) 0.029(3) -0.0053(19) 0.001(2) 0.003(2)
C8 0.028(2) 0.025(2) 0.026(3) -0.0095(18) -0.0104(19) -0.0006(18)
C8' 0.040(3) 0.040(3) 0.031(3) -0.006(2) -0.006(2) 0.003(2)
C8A 0.030(2) 0.025(2) 0.026(3) -0.0093(19) -0.015(2) 0.0043(19)
C9' 0.037(3) 0.031(3) 0.039(3) -0.006(2) -0.004(2) 0.004(2)
C9 0.038(3) 0.022(2) 0.027(3) -0.0062(19) -0.011(2) 0.0073(18)
N1 0.030(2) 0.027(2) 0.027(2) -0.0063(16) -0.0050(17) -0.0016(15)
N2 0.041(2) 0.025(2) 0.025(2) -0.0051(17) 0.0025(17) 0.0027(15)
N3 0.034(2) 0.027(2) 0.025(2) -0.0070(16) -0.0059(16) 0.0028(16)

loop_
_atom_type_symbol
_atom_type_description
_atom_type_scat_dispersion_real
_atom_type_scat_dispersion_imag
_atom_type_scat_source
C C 0.0033 0.0016 'International Tables Vol C Tables 4.2.6.8 and 6.1.1.4'
H H 0.0000 0.0000 'International Tables Vol C Tables 4.2.6.8 and 6.1.1.4'
N N 0.0061 0.0033 'International Tables Vol C Tables 4.2.6.8 and 6.1.1.4'
O O 0.0106 0.0060 'International Tables Vol C Tables 4.2.6.8 and 6.1.1.4'
S S 0.1246 0.1234 'International Tables Vol C Tables 4.2.6.8 and 6.1.1.4'

loop_
_geom_angle_atom_site_label_1
_geom_angle_atom_site_label_2
_geom_angle_atom_site_label_3
_geom_angle_site_symmetry_1
_geom_angle_site_symmetry_3
_geom_angle
_geom_angle_publ_flag
O1 C2 C3 . . 111.3(3) ?
O1 C2 C3A . . 105.2(3) ?
O1 C8A C4A . . 121.0(4) ?
O1 C8A C8 . . 116.0(3) ?
O2' C1' C7A . . 102.0(3) ?
O2' C1' C8' . . 108.5(3) ?
O2' C1' C9' . . 108.0(3) ?
O2' C2 C3 . . 108.4(3) ?
O2' C2 C3A . . 103.4(3) ?
O2' C2 O1 . . 108.4(3) ?
O2 C7 C6 . . 118.2(4) ?
O2 C7 C8 . . 120.9(4) ?
C1' C8' H8A . . 109.5 ?
C1' C8' H8B . . 109.5 ?
C1' C8' H8C . . 109.5 ?
C1' C9' H9A . . 109.5 ?
C1' C9' H9B . . 109.5 ?
C1' C9' H9C . . 109.5 ?
C2 C3 H3 . . 119.3 ?
C2 O2' C1' . . 111.0(3) ?
C3 C2 C3A . . 119.4(4) ?
C3 C4 C4A . . 120.8(4) ?
C3 C4 H4 . . 119.6 ?
C3A C4' H4' . . 120.9 ?
C3A C7A C1' . . 109.6(3) ?
C3A C7A C7' . . 121.7(4) ?
C4 C3 C2 . . 121.4(4) ?
C4 C3 H3 . . 119.3 ?
C4' C3A C2 . . 128.8(4) ?
C4' C5' C6' . . 121.0(4) ?
C4' C5' H5' . . 119.5 ?
C4A C4 H4 . . 119.6 ?
C4A C5 H5 . . 119.4 ?
C4A C8A C8 . . 123.0(4) ?
C5' C4' C3A . . 118.1(4) ?
C5' C4' H4' . . 120.9 ?
C5 C4A C4 . . 124.0(4) ?
C5 C6 C7 . . 119.9(4) ?
C5' C6' H6' . . 119.7 ?
C5 C6 H6 . . 120.1 ?
C6 C5 C4A . . 121.3(4) ?
C6 C5 H5 . . 119.4 ?
C6' C5' H5' . . 119.5 ?
C6 C7 C8 . . 121.0(4) ?
C6' C7' H7' . . 121.2 ?
C7' C6' C5' . . 120.7(4) ?
C7' C6' H6' . . 119.7 ?
C7 C6 H6 . . 120.1 ?
C7' C7A C1' . . 128.7(4) ?
C7 C8 C9 . . 122.7(4) ?
C7 O2 H2 . . 115.0 ?
C7A C1' C9' . . 112.7(3) ?
C7A C3A C2 . . 110.2(4) ?
C7A C3A C4' . . 120.9(4) ?
C7A C7' C6' . . 117.7(4) ?
C7A C7' H7' . . 121.2 ?
C8' C1' C7A . . 113.5(3) ?
C8' C1' C9' . . 111.5(3) ?
C8 C9 H9 . . 118.9 ?
C8A C4A C4 . . 118.3(4) ?
C8A C4A C5 . . 117.7(4) ?
C8A C8 C7 . . 117.2(4) ?
C8A C8 C9 . . 120.0(4) ?
C8A O1 C2 . . 119.4(3) ?
C9 N1 N2 . . 115.5(3) ?
C21 N2 H2N . . 119.0 ?
C21 N2 N1 . . 122.1(3) ?
C21 N3 C22 . . 124.6(3) ?
C21 N3 H3N . . 117.7 ?
C22 N3 H3N . . 117.7 ?
C23 C22 H22A . . 108.8 ?
C23 C22 H22B . . 108.8 ?
C23 C24 H24 . . 119.4 ?
C23 C28 H28 . . 119.8 ?
C24 C23 C22 . . 120.2(4) ?
C24 C23 C28 . . 118.3(4) ?
C24 C25 C26 . . 119.8(4) ?
C24 C25 H25 . . 120.1 ?
C25 C24 C23 . . 121.2(4) ?
C25 C24 H24 . . 119.4 ?
C25 C26 H26 . . 120.3 ?
C26 C25 H25 . . 120.1 ?
C26 C27 C28 . . 120.7(4) ?
C26 C27 H27 . . 119.6 ?
C27 C26 C25 . . 119.4(4) ?
C27 C26 H26 . . 120.3 ?
C27 C28 C23 . . 120.5(4) ?
C27 C28 H28 . . 119.8 ?
C28 C23 C22 . . 121.4(4) ?
C28 C27 H27 . . 119.6 ?
H8A C8' H8B . . 109.5 ?
H8A C8' H8C . . 109.5 ?
H8B C8' H8C . . 109.5 ?
H9A C9' H9B . . 109.5 ?
H9A C9' H9C . . 109.5 ?
H9B C9' H9C . . 109.5 ?
H22A C22 H22B . . 107.7 ?
N1 C9 C8 . . 122.3(4) ?
N1 C9 H9 . . 118.9 ?
N1 N2 H2N . . 118.9 ?
N2 C21 N3 . . 115.9(4) ?
N2 C21 S1 . . 119.9(3) ?
N3 C21 S1 . . 124.2(3) ?
N3 C22 C23 . . 113.7(3) ?
N3 C22 H22A . . 108.8 ?
N3 C22 H22B . . 108.8 ?

loop_
_geom_bond_atom_site_label_1
_geom_bond_atom_site_label_2
_geom_bond_site_symmetry_2
_geom_bond_distance
_geom_bond_publ_flag
O1 C2 . 1.456(4) ?
O1 C8A . 1.377(4) ?
O2' C1' . 1.471(4) ?
O2' C2 . 1.428(5) ?
O2 C7 . 1.352(4) ?
O2 H2 . 0.8500 ?
S1 C21 . 1.672(4) ?
C1' C8' . 1.511(5) ?
C1' C9' . 1.530(5) ?
C2 C3A . 1.496(5) ?
C3 C2 . 1.488(5) ?
C3 H3 . 0.9500 ?
C3A C4' . 1.394(6) ?
C3A C7A . 1.362(5) ?
C4 C3 . 1.331(5) ?
C4' C5' . 1.377(5) ?
C4 H4 . 0.9500 ?
C4' H4' . 0.9500 ?
C4A C4 . 1.440(5) ?
C5 C4A . 1.413(5) ?
C5' C6' . 1.390(5) ?
C5 H5 . 0.9500 ?
C5' H5' . 0.9500 ?
C6 C5 . 1.377(5) ?
C6' C7' . 1.389(6) ?
C6 H6 . 0.9500 ?
C6' H6' . 0.9500 ?
C7 C6 . 1.385(5) ?
C7' C7A . 1.389(5) ?
C7' H7' . 0.9500 ?
C7A C1' . 1.517(6) ?
C8 C7 . 1.411(5) ?
C8' H8A . 0.9800 ?
C8' H8B . 0.9800 ?
C8' H8C . 0.9800 ?
C8A C4A . 1.378(5) ?
C8A C8 . 1.404(5) ?
C9 C8 . 1.448(5) ?
C9 H9 . 0.9500 ?
C9' H9A . 0.9800 ?
C9' H9B . 0.9800 ?
C9' H9C . 0.9800 ?
C22 C23 . 1.503(5) ?
C22 H22A . 0.9900 ?
C22 H22B . 0.9900 ?
C23 C24 . 1.381(5) ?
C23 C28 . 1.388(5) ?
C24 C25 . 1.380(6) ?
C24 H24 . 0.9500 ?
C25 C26 . 1.385(6) ?
C25 H25 . 0.9500 ?
C26 C27 . 1.371(5) ?
C26 H26 . 0.9500 ?
C27 C28 . 1.381(5) ?
C27 H27 . 0.9500 ?
C28 H28 . 0.9500 ?
N1 C9 . 1.288(5) ?
N2 C21 . 1.344(5) ?
N2 H2N . 0.9000 ?
N2 N1 . 1.384(4) ?
N3 C21 . 1.345(5) ?
N3 C22 . 1.460(5) ?
N3 H3N . 0.9000 ?

loop_
_geom_hbond_atom_site_label_D
_geom_hbond_atom_site_label_H
_geom_hbond_atom_site_label_A
_geom_hbond_site_symmetry_A
_geom_hbond_distance_DH
_geom_hbond_distance_HA
_geom_hbond_distance_DA
_geom_hbond_angle_DHA
_geom_hbond_publ_flag
N3 H3N N1 1_555 0.900 2.267 2.668(5) 107 y
O2 H2 N1 1_555 0.850 1.941 2.646(4) 140 y
N2 H2N S1 2_675 0.900 2.464 3.341(4) 165 y
C9 H9 S1 2_675 0.95 2.81 3.660(4) 150 y

loop_
_geom_torsion_atom_site_label_1
_geom_torsion_atom_site_label_2
_geom_torsion_atom_site_label_3
_geom_torsion_atom_site_label_4
_geom_torsion_site_symmetry_1
_geom_torsion_site_symmetry_2
_geom_torsion_site_symmetry_3
_geom_torsion_site_symmetry_4
_geom_torsion
_geom_torsion_publ_flag
O1 C2 C3A C4' . . . . 75.6(5) ?
O1 C2 C3A C7A . . . . -100.6(4) ?
O1 C8A C4A C4 . . . . -1.7(5) ?
O1 C8A C4A C5 . . . . 176.4(3) ?
O1 C8A C8 C7 . . . . -176.6(3) ?
O1 C8A C8 C9 . . . . 0.5(5) ?
O2' C2 C3A C4' . . . . -170.8(4) ?
O2' C2 C3A C7A . . . . 13.1(4) ?
O2 C7 C6 C5 . . . . 179.3(4) ?
C1' O2' C2 C3 . . . . -147.4(3) ?
C1' O2' C2 C3A . . . . -19.7(4) ?
C1' O2' C2 O1 . . . . 91.6(3) ?
C2 C3A C4' C5' . . . . -177.0(4) ?
C2 C3A C7A C1' . . . . -1.9(5) ?
C2 C3A C7A C7' . . . . 177.4(4) ?
C2 O1 C8A C4A . . . . 23.0(5) ?
C2 O1 C8A C8 . . . . -161.0(3) ?
C2 O2' C1' C7A . . . . 18.4(4) ?
C2 O2' C1' C8' . . . . 138.5(3) ?
C2 O2' C1' C9' . . . . -100.4(4) ?
C3 C2 C3A C4' . . . . -50.3(6) ?
C3 C2 C3A C7A . . . . 133.6(4) ?
C3A C4' C5' C6' . . . . 1.5(6) ?
C3A C7A C1' C8' . . . . -126.2(4) ?
C3A C7A C1' C9' . . . . 105.8(4) ?
C3A C7A C1' O2' . . . . -9.6(4) ?
C4 C3 C2 C3A . . . . 147.4(4) ?
C4 C3 C2 O1 . . . . 24.5(5) ?
C4 C3 C2 O2' . . . . -94.6(4) ?
C4' C3A C7A C1' . . . . -178.4(4) ?
C4' C3A C7A C7' . . . . 0.9(6) ?
C4' C5' C6' C7' . . . . -1.5(6) ?
C4A C4 C3 C2 . . . . -5.7(6) ?
C4A C8A C8 C7 . . . . -0.7(6) ?
C4A C8A C8 C9 . . . . 176.5(4) ?
C5 C4A C4 C3 . . . . 175.0(4) ?
C5' C6' C7' C7A . . . . 1.1(6) ?
C6 C5 C4A C4 . . . . 177.8(4) ?
C6 C5 C4A C8A . . . . -0.2(6) ?
C6' C7' C7A C1' . . . . 178.3(4) ?
C6' C7' C7A C3A . . . . -0.8(6) ?
C7 C6 C5 C4A . . . . -0.3(6) ?
C7' C7A C1' C8' . . . . 54.6(6) ?
C7' C7A C1' C9' . . . . -73.4(5) ?
C7' C7A C1' O2' . . . . 171.1(4) ?
C7A C3A C4' C5' . . . . -1.2(6) ?
C8 C7 C6 C5 . . . . 0.2(6) ?
C8 C8A C4A C4 . . . . -177.4(4) ?
C8 C8A C4A C5 . . . . 0.7(6) ?
C8A C4A C4 C3 . . . . -7.0(6) ?
C8A C8 C7 C6 . . . . 0.2(6) ?
C8A C8 C7 O2 . . . . -178.8(3) ?
C8A O1 C2 C3 . . . . -32.9(5) ?
C8A O1 C2 C3A . . . . -163.6(3) ?
C8A O1 C2 O2' . . . . 86.3(4) ?
C9 C8 C7 C6 . . . . -176.8(4) ?
C9 C8 C7 O2 . . . . 4.2(6) ?
C21 N2 N1 C9 . . . . -177.3(4) ?
C21 N3 C22 C23 . . . . -102.3(4) ?
C22 C23 C24 C25 . . . . -176.2(4) ?
C22 C23 C28 C27 . . . . 176.5(4) ?
C22 N3 C21 N2 . . . . -177.5(3) ?
C22 N3 C21 S1 . . . . 3.2(5) ?
C23 C24 C25 C26 . . . . -0.1(7) ?
C24 C23 C28 C27 . . . . 0.3(6) ?
C24 C25 C26 C27 . . . . -0.1(7) ?
C25 C26 C27 C28 . . . . 0.4(6) ?
C26 C27 C28 C23 . . . . -0.5(6) ?
C28 C23 C24 C25 . . . . 0.0(6) ?
N1 C9 C8 C7 . . . . -1.2(6) ?
N1 C9 C8 C8A . . . . -178.2(4) ?
N1 N2 C21 N3 . . . . 1.1(5) ?
N1 N2 C21 S1 . . . . -179.6(3) ?
N2 N1 C9 C8 . . . . 176.5(3) ?
N3 C22 C23 C24 . . . . -133.1(4) ?
N3 C22 C23 C28 . . . . 50.8(5) ?
